data_4327667
loop_
_publ_author_name
'Toshiaki Yonemura'
'Kimi Shibuya'
'Tomoharu Ama'
'Hiroshi Kawaguchi'
'Ken-ichi Okamoto'
'Jinsai Hidaka'
'Takaji Yasui'

_publ_section_title
;
 Three-Membered -SCoCH2 Chelate Ring Complex Formed by
 Photodecarboxylation Reaction of Optically Active
 trans(O)-[Co(edtda)(en)]Cl (edtda = Ethylenedithiodiacetate)
;
_journal_name_full 'Inorganic Chemistry'
_journal_page_first 3244
_journal_page_last 3247
_journal_paper_doi 10.1021/ic981391+
_journal_volume 38
_journal_year 1999
_chemical_formula_moiety 'C7 H16 Cl Co N2 O6 S2 '
_chemical_formula_sum 'C7 H16 Cl Co N2 O6 S2'
_chemical_formula_weight 382.73
_space_group_IT_number 61
_symmetry_cell_setting orthorhombic
_symmetry_Int_Tables_number 61
_symmetry_space_group_name_Hall '-P 2ac 2ab'
_symmetry_space_group_name_H-M 'P b c a'
_cell_angle_alpha 90
_cell_angle_beta 90
_cell_angle_gamma 90
_cell_formula_units_Z 8
_cell_length_a 12.401(1)
_cell_length_b 14.782(1)
_cell_length_c 15.160(1)
_cell_measurement_reflns_used 25
_cell_measurement_temperature 296
_cell_measurement_theta_max 21.0
_cell_measurement_theta_min 11.0
_cell_volume 2779.0(3)
_computing_cell_refinement 'Enraf Nonius CAD4 Diffractometer '
_computing_data_collection 'Enraf Nonius CAD4 Diffractometer'
_computing_data_reduction teXsan
_computing_publication_material teXsan
_computing_structure_refinement teXsan
_computing_structure_solution MolEN
_diffrn_ambient_temperature 296
_diffrn_measurement_device 'Enraf Nonius CAD4'
_diffrn_measurement_method '\w-\2q scan'
_diffrn_radiation_detector 'scintillation counter'
_diffrn_radiation_monochromator graphite
_diffrn_radiation_source ' Enraf Nonius sealed tube'
_diffrn_radiation_type 'Mo K\a'
_diffrn_radiation_wavelength 0.7107
_diffrn_reflns_av_R_equivalents 0.00
_diffrn_reflns_av_sigmaI/netI 0.015
_diffrn_reflns_limit_h_max 17
_diffrn_reflns_limit_h_min 0
_diffrn_reflns_limit_k_max 20
_diffrn_reflns_limit_k_min 0
_diffrn_reflns_limit_l_max 20
_diffrn_reflns_limit_l_min 0
_diffrn_reflns_number 4519
_diffrn_reflns_reduction_process 'Lp corrections applied'
_diffrn_reflns_theta_max 60.00
_diffrn_reflns_theta_min 1.00
_diffrn_standards_decay_% 0.00
_diffrn_standards_interval_count 7200
_diffrn_standards_number 3
_exptl_absorpt_coefficient_mu 1.74
_exptl_absorpt_correction_type none
_exptl_crystal_colour violet
_exptl_crystal_density_diffrn 1.83
_exptl_crystal_description unknown
_exptl_crystal_F_000 1568.00
_exptl_crystal_size_max 0.30
_exptl_crystal_size_mid 0.30
_exptl_crystal_size_min 0.25
_refine_diff_density_max 1.18
_refine_diff_density_min 0.00
_refine_ls_extinction_method none
_refine_ls_hydrogen_treatment noref
_refine_ls_matrix_type full
_refine_ls_number_constraints 0
_refine_ls_number_parameters 172
_refine_ls_number_reflns 3058
_refine_ls_number_restraints 0
_refine_ls_R_factor_obs 0.049
_refine_ls_shift/esd_max 0.03
_refine_ls_shift/esd_mean 0.0050
_refine_ls_structure_factor_coef F
_refine_ls_weighting_details 'w = 1/[\s^2^(Fo) + 0.00000|Fo|^2^]'
_refine_ls_weighting_scheme calc
_refine_ls_wR_factor_obs 0.065
_reflns_number_observed 3058
_reflns_number_total 4519
_reflns_observed_criterion >3.0sigma(I)
_cod_data_source_file ic9813912B_2.cif
_cod_data_source_block trans(C,O)-[Co(CH2S(CH2)2SCH2COO)(en)]+(2)
_cod_depositor_comments
;
 Placing the _exptl_crystal_description data item into an unlooped context.

 Antanas Vaitkus,
 2017-07-16

The following automatic conversions were performed:

'_refine_ls_weighting_scheme' value 'w = 1/[\s^2^(Fo) +
0.00000|Fo|^2^]' was changed to 'calc'. New tag
'_refine_ls_weighting_details' was created. The value of the new tag
was set to 'w = 1/[\s^2^(Fo) + 0.00000|Fo|^2^]'.

Automatic conversion script
Id: cif_fix_values 3143 2015-03-26 13:38:13Z robertas 
;
_cod_original_cell_volume 2779.0(2)
_cod_original_formula_sum 'C7 H16 Cl Co N2 O6 S2 '
_cod_database_code 4327667

loop_
_symmetry_equiv_pos_as_xyz
'x, y, z'
'-x+1/2, -y, z+1/2'
'-x, y+1/2, -z+1/2'
'x+1/2, -y+1/2, -z'
'-x, -y, -z'
'x+1/2, y, -z+1/2'
'x, -y+1/2, z+1/2'
'-x+1/2, y+1/2, z'

loop_
_atom_site_aniso_label
_atom_site_aniso_U_11
_atom_site_aniso_U_22
_atom_site_aniso_U_33
_atom_site_aniso_U_12
_atom_site_aniso_U_13
_atom_site_aniso_U_23
Co 0.0226(3) 0.0157(2) 0.0240(3) -0.0017(3) 0.0004(3) 0.0017(3)
S(1) 0.0231(5) 0.0280(6) 0.0309(6) -0.0042(5) -0.0007(5) 0.0044(5)
S(2) 0.0323(6) 0.0439(7) 0.0277(6) -0.0025(6) -0.0054(6) 0.0009(6)
O(1) 0.031(2) 0.016(1) 0.039(2) -0.001(1) 0.008(2) 0.006(1)
O(2) 0.049(2) 0.028(2) 0.051(2) 0.005(2) 0.012(2) 0.014(2)
N(1) 0.025(2) 0.030(2) 0.038(2) 0.001(2) 0.003(2) -0.000(2)
N(2) 0.039(2) 0.026(2) 0.030(2) -0.003(2) -0.000(2) -0.004(2)
C(1) 0.034(3) 0.019(2) 0.031(2) 0.000(2) 0.002(2) 0.005(2)
C(2) 0.035(3) 0.025(2) 0.052(3) 0.008(2) 0.011(3) 0.011(2)
C(3) 0.029(2) 0.038(3) 0.035(3) -0.005(2) 0.009(2) 0.004(2)
C(4) 0.041(3) 0.052(3) 0.028(3) -0.002(3) 0.006(3) -0.004(3)
C(5) 0.041(3) 0.025(2) 0.037(3) 0.002(2) 0.002(3) 0.010(2)
C(6) 0.053(4) 0.116(6) 0.084(5) 0.032(4) 0.004(4) -0.053(4)
C(7) 0.055(4) 0.131(7) 0.067(4) -0.022(5) 0.028(4) -0.058(4)
Cl 0.0386(7) 0.0296(6) 0.0326(6) -0.0004(6) -0.0018(6) 0.0005(6)
O(1c) 0.072(3) 0.085(4) 0.051(3) 0.004(3) -0.028(3) 0.001(3)
O(2c) 0.038(3) 0.092(4) 0.105(5) 0.016(3) -0.006(3) 0.009(4)
O(3c) 0.085(4) 0.031(2) 0.091(4) -0.002(3) -0.004(4) -0.017(3)
O(4c) 0.138(5) 0.064(3) 0.043(3) -0.030(4) 0.030(3) 0.007(3)

loop_
_atom_site_label
_atom_site_fract_x
_atom_site_fract_y
_atom_site_fract_z
_atom_site_B_iso_or_equiv
_atom_site_thermal_displace_type
_atom_site_calc_flag
_atom_site_occupancy
Co 0.32530(5) 0.37764(4) 0.06208(4) 1.64(1) Bani . 1.00
S(1) 0.1508(1) 0.41025(9) 0.06657(9) 2.16(2) Bani . 1.00
S(2) 0.3384(1) 0.3904(1) 0.20673(9) 2.74(3) Bani . 1.00
O(1) 0.3427(3) 0.4956(2) -0.0006(3) 2.29(7) Bani . 1.00
O(2) 0.2705(4) 0.6264(3) -0.0397(3) 3.39(9) Bani . 1.00
N(1) 0.4806(4) 0.3568(3) 0.0462(3) 2.45(9) Bani . 1.00
N(2) 0.3085(4) 0.3090(3) -0.0492(3) 2.52(9) Bani . 1.00
C(1) 0.2661(5) 0.5514(3) -0.0018(4) 2.21(9) Bani . 1.00
C(2) 0.1642(5) 0.5295(4) 0.0490(4) 3.0(1) Bani . 1.00
C(3) 0.1158(5) 0.4024(4) 0.1826(4) 2.7(1) Bani . 1.00
C(4) 0.2067(5) 0.4303(5) 0.2433(4) 3.2(1) Bani . 1.00
C(5) 0.3155(5) 0.2849(4) 0.1539(4) 2.7(1) Bani . 1.00
C(6) 0.4955(7) 0.2959(7) -0.0302(6) 6.7(2) Bani . 1.00
C(7) 0.4146(7) 0.2908(7) -0.0864(6) 6.6(2) Bani . 1.00
Cl 0.4143(1) 0.62858(9) 0.29180(9) 2.65(2) Bani . 1.00
O(1c) 0.3602(5) 0.6192(5) 0.2101(4) 5.5(1) Bani . 1.00
O(2c) 0.5240(4) 0.6031(5) 0.2795(5) 6.2(2) Bani . 1.00
O(3c) 0.4070(5) 0.7215(3) 0.3220(4) 5.5(1) Bani . 1.00
O(4c) 0.3674(6) 0.5663(4) 0.3541(4) 6.5(2) Bani . 1.00
H1(N1) 0.5097 0.3295 0.0976 5 Biso calc 1.00
H2(N1) 0.5160 0.4127 0.0354 5 Biso calc 1.00
H1(N2) 0.2672 0.3435 -0.0898 5 Biso calc 1.00
H1(N2) 0.2727 0.2534 -0.0375 5 Biso calc 1.00
H1(C2) 0.1666 0.5591 0.1045 5 Biso calc 1.00
H2(C2) 0.1037 0.5505 0.0165 5 Biso calc 1.00
H1(C3) 0.0969 0.3415 0.1954 5 Biso calc 1.00
H2(C3) 0.0556 0.4405 0.1934 5 Biso calc 1.00
H1(C4) 0.2083 0.4945 0.2462 5 Biso calc 1.00
H2(C4) 0.1928 0.4063 0.3003 5 Biso calc 1.00
H1(C5) 0.3710 0.2408 0.1565 5 Biso calc 1.00
H2(C5) 0.2476 0.2564 0.1627 5 Biso calc 1.00
H1(C6) 0.5082 0.2367 -0.0079 5 Biso calc 1.00
H2(C6) 0.5571 0.3160 -0.0617 5 Biso calc 1.00
H1(C7) 0.4272 0.3334 -0.1321 5 Biso calc 1.00
H2(C7) 0.4137 0.2315 -0.1105 5 Biso calc 1.00

loop_
_geom_angle_atom_site_label_1
_geom_angle_atom_site_label_2
_geom_angle_atom_site_label_3
_geom_angle
_geom_angle_site_symmetry_1
_geom_angle_site_symmetry_2
_geom_angle_site_symmetry_3
_geom_angle_publ_flag
S(1) Co S(2) 91.31(6) 1_555 1_555 1_555 yes
S(1) Co O(1) 86.0(1) 1_555 1_555 1_555 yes
S(1) Co N(1) 173.7(2) 1_555 1_555 1_555 yes
S(1) Co N(2) 92.0(2) 1_555 1_555 1_555 yes
S(1) Co C(5) 94.0(2) 1_555 1_555 1_555 yes
S(2) Co O(1) 113.0(1) 1_555 1_555 1_555 yes
S(2) Co N(1) 93.6(2) 1_555 1_555 1_555 yes
S(2) Co N(2) 154.0(1) 1_555 1_555 1_555 yes
S(2) Co C(5) 50.1(2) 1_555 1_555 1_555 yes
O(1) Co N(1) 88.4(2) 1_555 1_555 1_555 yes
O(1) Co N(2) 93.0(2) 1_555 1_555 1_555 yes
O(1) Co C(5) 163.0(2) 1_555 1_555 1_555 yes
N(1) Co N(2) 85.3(2) 1_555 1_555 1_555 yes
N(1) Co C(5) 92.2(2) 1_555 1_555 1_555 yes
N(2) Co C(5) 103.9(2) 1_555 1_555 1_555 yes
Co S(1) C(2) 96.8(2) 1_555 1_555 1_555 yes
Co S(1) C(3) 104.4(2) 1_555 1_555 1_555 yes
C(2) S(1) C(3) 103.3(3) 1_555 1_555 1_555 yes
Co S(2) C(4) 105.3(2) 1_555 1_555 1_555 yes
Co S(2) C(5) 57.6(2) 1_555 1_555 1_555 yes
C(4) S(2) C(5) 106.1(3) 1_555 1_555 1_555 yes
Co O(1) C(1) 119.8(4) 1_555 1_555 1_555 yes
Co N(1) C(6) 108.3(4) 1_555 1_555 1_555 yes
Co N(2) C(7) 109.3(5) 1_555 1_555 1_555 yes
O(1) C(1) O(2) 123.7(5) 1_555 1_555 1_555 yes
O(1) C(1) C(2) 118.9(5) 1_555 1_555 1_555 yes
O(2) C(1) C(2) 117.4(5) 1_555 1_555 1_555 yes
S(1) C(2) C(1) 111.3(4) 1_555 1_555 1_555 yes
S(1) C(3) O(4) 113.2(4) 1_555 1_555 1_555 yes
S(2) C(4) C(3) 113.2(4) 1_555 1_555 1_555 yes
Co C(5) S(2) 72.3(2) 1_555 1_555 1_555 yes
N(1) C(6) C(7) 116.5(8) 1_555 1_555 1_555 yes
N(2) C(7) C(6) 115.2(7) 1_555 1_555 1_555 yes
O(1c) Cl O(2c) 108.2(4) 1_555 1_555 1_555 yes
O(1c) Cl O(3c) 109.8(4) 1_555 1_555 1_555 yes
O(1c) Cl O(4c) 108.7(4) 1_555 1_555 1_555 yes
O(2c) Cl O(3c) 110.6(4) 1_555 1_555 1_555 yes
O(2c) Cl O(4c) 107.6(4) 1_555 1_555 1_555 yes
O(3c) Cl O(4c) 111.9(4) 1_555 1_555 1_555 yes

loop_
_geom_bond_atom_site_label_1
_geom_bond_atom_site_label_2
_geom_bond_distance
_geom_bond_site_symmetry_1
_geom_bond_site_symmetry_2
_geom_bond_publ_flag
Co S(1) 2.219(1) 1_555 1_555 yes
Co S(2) 2.207(2) 1_555 1_555 yes
Co O(1) 1.997(4) 1_555 1_555 yes
Co N(1) 1.965(5) 1_555 1_555 yes
Co N(2) 1.979(5) 1_555 1_555 yes
Co C(5) 1.957(6) 1_555 1_555 yes
S(1) C(2) 1.791(6) 1_555 1_555 yes
S(1) C(3) 1.815(6) 1_555 1_555 yes
S(2) C(4) 1.824(7) 1_555 1_555 yes
S(2) C(5) 1.777(6) 1_555 1_555 yes
O(1) C(1) 1.259(7) 1_555 1_555 yes
O(2) C(1) 1.250(7) 1_555 1_555 yes
N(1) C(6) 1.48(1) 1_555 1_555 yes
N(2) C(7) 1.46(1) 1_555 1_555 yes
C(1) C(2) 1.514(9) 1_555 1_555 yes
C(3) C(4) 1.512(9) 1_555 1_555 yes
C(6) C(7) 1.32(1) 1_555 1_555 yes
Cl O(1c) 1.416(6) 1_555 1_555 yes
Cl O(2c) 1.424(6) 1_555 1_555 yes
Cl O(3c) 1.450(5) 1_555 1_555 yes
Cl O(4c) 1.442(6) 1_555 1_555 yes
